data_7212214
loop_
_publ_author_name
'Xiao, Weiming'
'Chen, Chao'
'Deng, Shengjun'
'Mao, Xuejin'
'Sun, Bin'
'Zhang, Ning'

_publ_section_title
;
 Supramolecular assembly of [H(4&#x2212;n)BPTC]n&#x2212; with pipzH22+: 1D
 negatively charged rectangular tubes and a 2D neutral fes 4&#x00B7;82
 network
;
_journal_issue 7
_journal_name_full CrystEngComm
_journal_page_first 2011
_journal_paper_doi 10.1039/b922188c
_journal_volume 12
_journal_year 2010
_chemical_formula_moiety 'C20 H24 N2 O10'
_chemical_formula_sum 'C20 H24 N2 O10'
_chemical_formula_weight 452.41
_chemical_melting_point ?
_chemical_name_systematic
;
?
;
_space_group_IT_number 2
_symmetry_cell_setting triclinic
_symmetry_space_group_name_Hall '-P 1'
_symmetry_space_group_name_H-M 'P -1'
_atom_sites_solution_hydrogens geom
_atom_sites_solution_primary direct
_atom_sites_solution_secondary difmap
_audit_creation_method SHELXL-97
_cell_angle_alpha 91.155(2)
_cell_angle_beta 93.378(2)
_cell_angle_gamma 94.221(2)
_cell_formula_units_Z 1
_cell_length_a 6.2017(9)
_cell_length_b 8.3441(13)
_cell_length_c 9.6508(14)
_cell_measurement_reflns_used 2409
_cell_measurement_temperature 296(2)
_cell_measurement_theta_max 28.28
_cell_measurement_theta_min 2.45
_cell_volume 497.04(13)
_computing_cell_refinement Process-auto
_computing_data_collection Process-auto
_computing_data_reduction Process-auto
_computing_molecular_graphics 'Siemens SHELXTL'
_computing_publication_material 'Siemens SHELXTL'
_computing_structure_refinement 'SHELXL-97 (Sheldrick, 1997)'
_computing_structure_solution 'SHELXS-97 (Sheldrick, 1990)'
_diffrn_ambient_temperature 296(2)
_diffrn_measured_fraction_theta_full 0.974
_diffrn_measured_fraction_theta_max 0.974
_diffrn_measurement_device_type 'Bruker SMART CCD diffractometer'
_diffrn_measurement_method \w/2\q
_diffrn_radiation_monochromator graphite
_diffrn_radiation_source 'fine-focus sealed tube'
_diffrn_radiation_type MoK\a
_diffrn_radiation_wavelength 0.71073
_diffrn_reflns_av_R_equivalents 0.0318
_diffrn_reflns_av_sigmaI/netI 0.0571
_diffrn_reflns_limit_h_max 7
_diffrn_reflns_limit_h_min -8
_diffrn_reflns_limit_k_max 11
_diffrn_reflns_limit_k_min -11
_diffrn_reflns_limit_l_max 12
_diffrn_reflns_limit_l_min -12
_diffrn_reflns_number 4756
_diffrn_reflns_theta_full 28.28
_diffrn_reflns_theta_max 28.28
_diffrn_reflns_theta_min 2.45
_exptl_absorpt_coefficient_mu 0.123
_exptl_absorpt_correction_type none
_exptl_crystal_colour colourless
_exptl_crystal_density_diffrn 1.511
_exptl_crystal_density_meas ?
_exptl_crystal_density_method 'not measured'
_exptl_crystal_description plate
_exptl_crystal_F_000 238
_exptl_crystal_size_max 0.2
_exptl_crystal_size_mid 0.1
_exptl_crystal_size_min 0.1
_refine_diff_density_max 0.880
_refine_diff_density_min -0.903
_refine_diff_density_rms 0.076
_refine_ls_extinction_method none
_refine_ls_goodness_of_fit_ref 1.074
_refine_ls_hydrogen_treatment mixed
_refine_ls_matrix_type full
_refine_ls_number_parameters 191
_refine_ls_number_reflns 2409
_refine_ls_number_restraints 2
_refine_ls_restrained_S_all 1.098
_refine_ls_R_factor_all 0.1187
_refine_ls_R_factor_gt 0.0764
_refine_ls_shift/su_max 0.001
_refine_ls_shift/su_mean 0.000
_refine_ls_structure_factor_coef Fsqd
_refine_ls_weighting_details 'calc w=1/[\s^2^(Fo^2^)+(0.0966P)^2^+0.4355P] where P=(Fo^2^+2Fc^2^)/3'
_refine_ls_weighting_scheme calc
_refine_ls_wR_factor_gt 0.1883
_refine_ls_wR_factor_ref 0.2184
_reflns_number_gt 1516
_reflns_number_total 2409
_reflns_threshold_expression >2sigma(I)
_cod_data_source_file b922188c.txt
_cod_data_source_block 2
_cod_depositor_comments
;
The following automatic conversions were performed:

'_chemical_melting_point' value 'not measured' was changed to '?' -
the value is undefined or not given.

'_symmetry_cell_setting' value
'Triclinic' changed to 'triclinic' according to
/home/saulius/struct/CIF-dictionaries/cif_core.dic dictionary named
'cif_core.dic' version 2.4.2 from 2011-04-26.

Automatic conversion script
Id: cif_fix_values 1891 2012-01-12 08:04:46Z andrius 

The following automatic conversions were performed:

'_exptl_crystal_density_meas' value 'none' was changed to '?' - the
value is perceived as not measured.

Automatic conversion script
Id: cif_fix_values 3008 2015-01-20 13:52:24Z robertas 
;
_cod_original_sg_symbol_H-M P-1
_cod_database_code 7212214

loop_
_symmetry_equiv_pos_as_xyz
'x, y, z'
'-x, -y, -z'

loop_
_atom_site_label
_atom_site_type_symbol
_atom_site_fract_x
_atom_site_fract_y
_atom_site_fract_z
_atom_site_U_iso_or_equiv
_atom_site_adp_type
_atom_site_occupancy
_atom_site_symmetry_multiplicity
_atom_site_calc_flag
_atom_site_refinement_flags
C1 C 0.7433(5) 0.1346(4) 0.5675(3) 0.0286(7) Uani 1 1 d .
C2 C 0.5989(5) 0.0442(4) 0.4760(3) 0.0255(6) Uani 1 1 d .
C3 C 0.6501(5) 0.0378(4) 0.3374(3) 0.0324(7) Uani 1 1 d .
C4 C 0.8370(5) 0.1194(4) 0.2961(3) 0.0319(7) Uani 1 1 d .
C5 C 0.9797(5) 0.2123(3) 0.3876(3) 0.0262(7) Uani 1 1 d .
C6 C 0.9313(5) 0.2203(3) 0.5285(3) 0.0261(7) Uani 1 1 d .
C7 C 1.0578(5) 0.3113(4) 0.6480(3) 0.0299(7) Uani 1 1 d .
C8 C 1.1718(5) 0.2930(4) 0.3190(3) 0.0324(7) Uani 1 1 d .
C9 C 0.5571(6) 0.3898(4) 0.8952(4) 0.0378(8) Uani 1 1 d .
C10 C 0.3051(6) 0.5791(5) 0.9726(4) 0.0381(8) Uani 1 1 d .
H1 H 0.874(6) 0.109(5) 0.198(4) 0.045(10) Uiso 1 1 d .
H2 H 0.559(6) -0.031(5) 0.266(4) 0.046(11) Uiso 1 1 d .
H3 H 0.706(5) 0.139(4) 0.661(4) 0.030(9) Uiso 1 1 d .
H4 H 1.249(9) 0.413(6) 0.513(3) 0.096(18) Uiso 1 1 d D
H5 H 0.232(7) 0.673(5) 0.952(4) 0.049(11) Uiso 1 1 d .
H6 H 0.209(7) 0.481(5) 0.975(4) 0.056(12) Uiso 1 1 d .
H7 H 0.643(7) 0.370(5) 0.824(5) 0.058(12) Uiso 1 1 d .
H8 H 0.447(6) 0.297(4) 0.903(4) 0.032(9) Uiso 1 1 d .
H9 H 0.354(5) 0.987(5) 0.017(4) 0.039 Uiso 1 1 d D
H10 H 0.196(6) 1.059(5) 0.107(4) 0.039 Uiso 1 1 d .
H11 H 0.535(7) 0.623(5) 0.840(4) 0.054(12) Uiso 1 1 d .
H12 H 0.341(8) 0.506(6) 0.771(5) 0.072(14) Uiso 1 1 d .
N1 N 0.4388(5) 0.5332(4) 0.8589(3) 0.0344(7) Uani 1 1 d .
O1 O 1.2108(4) 0.4160(3) 0.6220(3) 0.0489(8) Uani 1 1 d D
O2 O 1.0121(4) 0.2876(3) 0.7674(3) 0.0468(7) Uani 1 1 d .
O3 O 1.2027(4) 0.2567(3) 0.1978(3) 0.0482(7) Uani 1 1 d .
O4 O 1.2984(4) 0.4001(3) 0.3852(3) 0.0500(8) Uani 1 1 d .
O5 O 0.2295(10) 0.9471(6) 0.0632(5) 0.1211(19) Uani 1 1 d D

loop_
_atom_site_aniso_label
_atom_site_aniso_U_11
_atom_site_aniso_U_22
_atom_site_aniso_U_33
_atom_site_aniso_U_23
_atom_site_aniso_U_13
_atom_site_aniso_U_12
C1 0.0264(16) 0.0345(16) 0.0235(16) -0.0036(13) 0.0017(12) -0.0056(13)
C2 0.0207(15) 0.0287(15) 0.0259(15) -0.0016(12) 0.0004(11) -0.0050(11)
C3 0.0278(17) 0.0407(18) 0.0260(17) -0.0035(14) -0.0025(13) -0.0112(14)
C4 0.0315(17) 0.0380(17) 0.0244(16) -0.0002(13) 0.0031(13) -0.0095(13)
C5 0.0242(15) 0.0266(14) 0.0269(15) -0.0007(12) 0.0015(12) -0.0037(11)
C6 0.0236(15) 0.0269(15) 0.0265(15) -0.0034(12) -0.0002(12) -0.0045(11)
C7 0.0243(16) 0.0376(17) 0.0263(16) -0.0047(13) 0.0022(12) -0.0075(13)
C8 0.0297(17) 0.0336(16) 0.0323(18) 0.0000(13) 0.0040(13) -0.0096(13)
C9 0.040(2) 0.043(2) 0.0304(18) -0.0109(15) 0.0047(15) -0.0001(16)
C10 0.0319(19) 0.047(2) 0.0353(19) -0.0023(16) 0.0008(14) 0.0009(16)
N1 0.0333(16) 0.0426(16) 0.0253(14) -0.0031(12) 0.0018(12) -0.0097(12)
O1 0.0457(16) 0.0626(17) 0.0321(14) -0.0067(12) 0.0007(11) -0.0347(13)
O2 0.0444(15) 0.0615(17) 0.0298(13) -0.0112(11) 0.0030(11) -0.0247(12)
O3 0.0512(16) 0.0552(16) 0.0355(14) -0.0088(12) 0.0167(12) -0.0238(13)
O4 0.0433(15) 0.0635(17) 0.0383(15) -0.0077(12) 0.0092(12) -0.0321(13)
O5 0.191(6) 0.083(3) 0.087(4) -0.028(3) -0.031(3) 0.036(4)

loop_
_atom_type_symbol
_atom_type_description
_atom_type_scat_dispersion_real
_atom_type_scat_dispersion_imag
_atom_type_scat_source
C C 0.0033 0.0016 'International Tables Vol C Tables 4.2.6.8 and 6.1.1.4'
H H 0.0000 0.0000 'International Tables Vol C Tables 4.2.6.8 and 6.1.1.4'
N N 0.0061 0.0033 'International Tables Vol C Tables 4.2.6.8 and 6.1.1.4'
O O 0.0106 0.0060 'International Tables Vol C Tables 4.2.6.8 and 6.1.1.4'

loop_
_geom_angle_atom_site_label_1
_geom_angle_atom_site_label_2
_geom_angle_atom_site_label_3
_geom_angle
_geom_angle_site_symmetry_1
_geom_angle_site_symmetry_3
C2 C1 C6 124.2(3) . .
C2 C1 H3 116(2) . .
C6 C1 H3 120(2) . .
C1 C2 C3 116.9(3) . .
C1 C2 C2 121.6(3) . 2_656
C3 C2 C2 121.5(3) . 2_656
C4 C3 C2 120.2(3) . .
C4 C3 H2 118(2) . .
C2 C3 H2 122(2) . .
C3 C4 C5 122.8(3) . .
C3 C4 H1 119(2) . .
C5 C4 H1 118(2) . .
C4 C5 C6 118.0(3) . .
C4 C5 C8 113.7(3) . .
C6 C5 C8 128.3(3) . .
C1 C6 C5 117.9(3) . .
C1 C6 C7 113.5(3) . .
C5 C6 C7 128.5(3) . .
O2 C7 O1 120.3(3) . .
O2 C7 C6 120.5(3) . .
O1 C7 C6 119.2(3) . .
O3 C8 O4 120.1(3) . .
O3 C8 C5 119.4(3) . .
O4 C8 C5 120.5(3) . .
N1 C9 C10 110.5(3) . 2_667
N1 C9 H7 107(3) . .
C10 C9 H7 110(3) 2_667 .
N1 C9 H8 108(2) . .
C10 C9 H8 112(2) 2_667 .
H7 C9 H8 110(3) . .
N1 C10 C9 110.5(3) . 2_667
N1 C10 H5 112(2) . .
C9 C10 H5 109(2) 2_667 .
N1 C10 H6 99(3) . .
C9 C10 H6 113(3) 2_667 .
H5 C10 H6 114(4) . .
C10 N1 C9 110.9(3) . .
C10 N1 H11 108(3) . .
C9 N1 H11 112(3) . .
C10 N1 H12 109(3) . .
C9 N1 H12 109(3) . .
H11 N1 H12 108(4) . .
C7 O1 H4 112(3) . .
C8 O4 H4 111(2) . .
H9 O5 H10 96(3) . .

loop_
_geom_bond_atom_site_label_1
_geom_bond_atom_site_label_2
_geom_bond_distance
_geom_bond_site_symmetry_2
C1 C2 1.390(4) .
C1 C6 1.398(4) .
C1 H3 0.94(3) .
C2 C3 1.394(4) .
C2 C2 1.487(6) 2_656
C3 C4 1.384(4) .
C3 H2 1.00(4) .
C4 C5 1.394(4) .
C4 H1 0.99(4) .
C5 C6 1.411(4) .
C5 C8 1.518(4) .
C6 C7 1.514(4) .
C7 O2 1.220(4) .
C7 O1 1.281(4) .
C8 O3 1.231(4) .
C8 O4 1.280(4) .
C9 N1 1.486(5) .
C9 C10 1.501(5) 2_667
C9 H7 0.91(4) .
C9 H8 1.00(4) .
C10 N1 1.475(4) .
C10 C9 1.501(5) 2_667
C10 H5 0.95(4) .
C10 H6 0.98(4) .
N1 H11 0.95(4) .
N1 H12 1.02(5) .
O1 H4 1.10(2) .
O4 H4 1.29(2) .
O5 H9 0.957(19) .
O5 H10 1.06(4) .
